data_2225504
loop_
_publ_author_name
'Hemissi, Han\`ene'
'Rzaigui, Mohammed'
'Al-Deyab, Salem S.'

_publ_section_title
;
 Bis(3-ammoniomethylpyridinium) cyclotetraphosphate
;
_journal_coeditor_code DN2541
_journal_issue 4
_journal_name_full 'Acta Crystallographica Section E'
_journal_page_first o779
_journal_page_last o780
_journal_paper_doi 10.1107/S1600536810008056
_journal_volume 66
_journal_year 2010
_chemical_formula_iupac '2C6 H10 N2 2+ , P4 O12 4-'
_chemical_formula_moiety '2(C6 H10 N2 2+), O12 P4 4-'
_chemical_formula_sum 'C12 H20 N4 O12 P4'
_chemical_formula_weight 536.20
_chemical_name_systematic
;
Bis(3-ammoniomethylpyridinium) cyclotetraphosphate
;
_space_group_IT_number 2
_symmetry_cell_setting triclinic
_symmetry_space_group_name_Hall '-P 1'
_symmetry_space_group_name_H-M 'P -1'
_atom_sites_solution_hydrogens geom
_atom_sites_solution_primary direct
_atom_sites_solution_secondary difmap
_audit_creation_method SHELXL-97
_cell_angle_alpha 113.24(2)
_cell_angle_beta 98.73(3)
_cell_angle_gamma 108.76(3)
_cell_formula_units_Z 1
_cell_length_a 7.849(2)
_cell_length_b 8.384(2)
_cell_length_c 9.448(2)
_cell_measurement_reflns_used 25
_cell_measurement_temperature 293(2)
_cell_measurement_theta_max 10.65
_cell_measurement_theta_min 9.02
_cell_volume 512.4(3)
_computing_cell_refinement 'CAD-4 EXPRESS (Enraf--Nonius, 1994)'
_computing_data_collection 'CAD-4 EXPRESS (Enraf--Nonius, 1994)'
_computing_data_reduction 'XCAD4 (Harms & Wocadlo, 1996)'
_computing_molecular_graphics 'ORTEP-3 for Windows (Farrugia, 1997)'
_computing_publication_material 'WinGX (Farrugia, 1999)'
_computing_structure_refinement 'SHELXL97 (Sheldrick, 2008)'
_computing_structure_solution 'SHELXS97 (Sheldrick, 2008)'
_diffrn_ambient_temperature 293(2)
_diffrn_measured_fraction_theta_full 1.000
_diffrn_measured_fraction_theta_max 1.000
_diffrn_measurement_device '\k-geometry diffractometer'
_diffrn_measurement_device_type 'Enraf--Nonius CAD-4'
_diffrn_measurement_method 'non-profiled omega scans'
_diffrn_radiation_monochromator graphite
_diffrn_radiation_type AgK\a
_diffrn_radiation_wavelength 0.56083
_diffrn_reflns_av_R_equivalents 0.0121
_diffrn_reflns_av_sigmaI/netI 0.0213
_diffrn_reflns_limit_h_max 13
_diffrn_reflns_limit_h_min -13
_diffrn_reflns_limit_k_max 14
_diffrn_reflns_limit_k_min -14
_diffrn_reflns_limit_l_max 15
_diffrn_reflns_limit_l_min -6
_diffrn_reflns_number 7923
_diffrn_reflns_theta_full 27.96
_diffrn_reflns_theta_max 27.96
_diffrn_reflns_theta_min 2.20
_diffrn_standards_decay_% 1
_diffrn_standards_interval_time 120
_diffrn_standards_number 2
_exptl_absorpt_coefficient_mu 0.232
_exptl_absorpt_correction_type none
_exptl_crystal_colour colourless
_exptl_crystal_density_diffrn 1.738
_exptl_crystal_density_method 'not measured'
_exptl_crystal_description prism
_exptl_crystal_F_000 276
_exptl_crystal_size_max 0.35
_exptl_crystal_size_mid 0.3
_exptl_crystal_size_min 0.15
_refine_diff_density_max 0.488
_refine_diff_density_min -0.471
_refine_ls_extinction_method none
_refine_ls_goodness_of_fit_ref 1.078
_refine_ls_hydrogen_treatment constr
_refine_ls_matrix_type full
_refine_ls_number_parameters 145
_refine_ls_number_reflns 5005
_refine_ls_number_restraints 0
_refine_ls_restrained_S_all 1.078
_refine_ls_R_factor_all 0.0495
_refine_ls_R_factor_gt 0.0341
_refine_ls_shift/su_max 0.001
_refine_ls_shift/su_mean 0.000
_refine_ls_structure_factor_coef Fsqd
_refine_ls_weighting_details 'calc w=1/[\s^2^(Fo^2^)+(0.0490P)^2^+0.1514P] where P=(Fo^2^+2Fc^2^)/3'
_refine_ls_weighting_scheme calc
_refine_ls_wR_factor_gt 0.0945
_refine_ls_wR_factor_ref 0.1012
_reflns_number_gt 3963
_reflns_number_total 5005
_reflns_threshold_expression I>2\s(I)
_cod_data_source_file dn2541.cif
_cod_data_source_block I
_cod_original_cell_volume 512.4(2)
_cod_database_code 2225504
_cod_database_fobs_code 2225504

loop_
_symmetry_equiv_pos_as_xyz
'x, y, z'
'-x, -y, -z'

loop_
_atom_site_type_symbol
_atom_site_label
_atom_site_fract_x
_atom_site_fract_y
_atom_site_fract_z
_atom_site_U_iso_or_equiv
_atom_site_adp_type
_atom_site_calc_flag
_atom_site_refinement_flags
_atom_site_occupancy
_atom_site_disorder_assembly
_atom_site_disorder_group
O O4 0.14028(12) 0.17020(14) 0.16858(12) 0.02591(17) Uani d . 1 . .
O O2 0.20484(12) 0.04327(13) -0.08942(12) 0.02816(18) Uani d . 1 . .
O O1 0.07961(14) 0.30061(15) -0.02599(13) 0.03096(19) Uani d . 1 . .
O O3 0.41615(12) 0.37060(14) 0.12629(14) 0.0328(2) Uani d . 1 . .
O O5 -0.09804(14) 0.30451(14) 0.25390(12) 0.02842(18) Uani d . 1 . .
O O6 0.01424(14) 0.12073(17) 0.37735(13) 0.0330(2) Uani d . 1 . .
P P1 0.21242(4) 0.23999(4) 0.04410(4) 0.02125(7) Uani d . 1 . .
P P2 -0.03708(4) 0.15037(4) 0.23497(4) 0.02013(7) Uani d . 1 . .
N N2 0.71399(14) 0.34670(15) 1.01546(13) 0.02438(18) Uani d . 1 . .
H H2A 0.7405 0.3187 1.0954 0.037 Uiso calc R 1 . .
H H2B 0.6259 0.3920 1.0259 0.037 Uiso calc R 1 . .
H H2C 0.8188 0.4345 1.0204 0.037 Uiso calc R 1 . .
N N1 0.37134(15) 0.21366(16) 0.52122(14) 0.0284(2) Uani d . 1 . .
H H1 0.2559 0.1902 0.4771 0.034 Uiso calc R 1 . .
C C1 0.41069(16) 0.17716(18) 0.64460(16) 0.0259(2) Uani d . 1 . .
H H1A 0.3140 0.1291 0.6824 0.031 Uiso calc R 1 . .
C C4 0.6907(2) 0.3225(2) 0.53050(17) 0.0320(3) Uani d . 1 . .
H H4 0.7847 0.3727 0.4913 0.038 Uiso calc R 1 . .
C C6 0.64164(17) 0.17070(18) 0.85588(16) 0.0264(2) Uani d . 1 . .
H H6A 0.5287 0.0744 0.8515 0.032 Uiso calc R 1 . .
H H6B 0.7369 0.1203 0.8456 0.032 Uiso calc R 1 . .
C C2 0.59489(16) 0.21046(16) 0.71693(14) 0.02293(19) Uani d . 1 . .
C C5 0.5057(2) 0.28559(19) 0.46376(16) 0.0309(2) Uani d . 1 . .
H H5 0.4735 0.3106 0.3784 0.037 Uiso calc R 1 . .
C C3 0.73527(17) 0.28345(19) 0.65771(16) 0.0288(2) Uani d . 1 . .
H H3 0.8598 0.3064 0.7034 0.035 Uiso calc R 1 . .

loop_
_atom_site_aniso_label
_atom_site_aniso_U_11
_atom_site_aniso_U_22
_atom_site_aniso_U_33
_atom_site_aniso_U_12
_atom_site_aniso_U_13
_atom_site_aniso_U_23
O4 0.0190(3) 0.0374(5) 0.0315(4) 0.0132(3) 0.0114(3) 0.0233(4)
O2 0.0190(3) 0.0275(4) 0.0306(4) 0.0079(3) 0.0068(3) 0.0089(3)
O1 0.0281(4) 0.0376(5) 0.0413(5) 0.0170(4) 0.0131(4) 0.0284(4)
O3 0.0174(3) 0.0290(4) 0.0409(5) 0.0034(3) 0.0105(3) 0.0109(4)
O5 0.0331(4) 0.0325(4) 0.0273(4) 0.0199(4) 0.0114(4) 0.0157(4)
O6 0.0267(4) 0.0532(6) 0.0328(5) 0.0175(4) 0.0104(4) 0.0320(5)
P1 0.01556(11) 0.02324(13) 0.02726(14) 0.00693(9) 0.00856(10) 0.01444(11)
P2 0.01707(11) 0.02625(13) 0.02125(13) 0.00966(10) 0.00632(9) 0.01460(11)
N2 0.0213(4) 0.0309(5) 0.0267(4) 0.0122(3) 0.0078(3) 0.0180(4)
N1 0.0235(4) 0.0314(5) 0.0285(5) 0.0109(4) 0.0019(4) 0.0152(4)
C1 0.0198(4) 0.0305(5) 0.0293(5) 0.0101(4) 0.0065(4) 0.0167(5)
C4 0.0303(6) 0.0337(6) 0.0281(6) 0.0080(5) 0.0117(5) 0.0146(5)
C6 0.0250(5) 0.0289(5) 0.0287(5) 0.0123(4) 0.0054(4) 0.0172(4)
C2 0.0197(4) 0.0245(5) 0.0235(5) 0.0091(4) 0.0047(4) 0.0114(4)
C5 0.0360(6) 0.0298(6) 0.0248(5) 0.0116(5) 0.0055(5) 0.0143(5)
C3 0.0201(4) 0.0345(6) 0.0284(6) 0.0092(4) 0.0073(4) 0.0137(5)

loop_
_atom_type_symbol
_atom_type_description
_atom_type_scat_dispersion_real
_atom_type_scat_dispersion_imag
_atom_type_scat_source
C C 0.0015 0.0009 'International Tables Vol C Tables 4.2.6.8 and 6.1.1.4'
H H 0.0000 0.0000 'International Tables Vol C Tables 4.2.6.8 and 6.1.1.4'
N N 0.0030 0.0019 'International Tables Vol C Tables 4.2.6.8 and 6.1.1.4'
O O 0.0056 0.0036 'International Tables Vol C Tables 4.2.6.8 and 6.1.1.4'
P P 0.0667 0.0580 'International Tables Vol C Tables 4.2.6.8 and 6.1.1.4'

loop_
_geom_angle_atom_site_label_1
_geom_angle_atom_site_label_2
_geom_angle_atom_site_label_3
_geom_angle_site_symmetry_1
_geom_angle_site_symmetry_3
_geom_angle
_geom_angle_publ_flag
P2 O4 P1 . . 136.26(6) ?
P2 O2 P1 2 . 134.03(6) ?
O1 P1 O3 . . 120.41(7) ?
O1 P1 O4 . . 110.99(6) ?
O3 P1 O4 . . 106.65(6) ?
O1 P1 O2 . . 111.42(7) ?
O3 P1 O2 . . 105.82(7) ?
O4 P1 O2 . . 99.36(6) ?
O5 P2 O6 . . 119.04(7) ?
O5 P2 O4 . . 112.23(6) ?
O6 P2 O4 . . 105.42(6) ?
O5 P2 O2 . 2 106.33(6) ?
O6 P2 O2 . 2 109.45(7) ?
O4 P2 O2 . 2 103.28(6) ?
C6 N2 H2A . . 109.5 ?
C6 N2 H2B . . 109.5 ?
H2A N2 H2B . . 109.5 ?
C6 N2 H2C . . 109.5 ?
H2A N2 H2C . . 109.5 ?
H2B N2 H2C . . 109.5 ?
C1 N1 C5 . . 122.18(11) ?
C1 N1 H1 . . 118.9 ?
C5 N1 H1 . . 118.9 ?
N1 C1 C2 . . 120.46(12) ?
N1 C1 H1A . . 119.8 ?
C2 C1 H1A . . 119.8 ?
C5 C4 C3 . . 118.82(13) ?
C5 C4 H4 . . 120.6 ?
C3 C4 H4 . . 120.6 ?
N2 C6 C2 . . 111.53(10) ?
N2 C6 H6A . . 109.3 ?
C2 C6 H6A . . 109.3 ?
N2 C6 H6B . . 109.3 ?
C2 C6 H6B . . 109.3 ?
H6A C6 H6B . . 108.0 ?
C3 C2 C1 . . 117.98(11) ?
C3 C2 C6 . . 120.87(11) ?
C1 C2 C6 . . 121.15(11) ?
N1 C5 C4 . . 120.20(12) ?
N1 C5 H5 . . 119.9 ?
C4 C5 H5 . . 119.9 ?
C2 C3 C4 . . 120.36(12) ?
C2 C3 H3 . . 119.8 ?
C4 C3 H3 . . 119.8 ?

loop_
_geom_bond_atom_site_label_1
_geom_bond_atom_site_label_2
_geom_bond_site_symmetry_2
_geom_bond_distance
_geom_bond_publ_flag
O4 P2 . 1.5992(10) ?
O4 P1 . 1.6057(10) ?
O2 P2 2 1.6044(14) ?
O2 P1 . 1.6085(11) ?
O1 P1 . 1.4766(10) ?
O3 P1 . 1.4781(12) ?
O5 P2 . 1.4739(10) ?
O6 P2 . 1.4824(10) ?
P2 O2 2 1.6044(14) ?
N2 C6 . 1.4894(18) ?
N2 H2A . 0.8900 ?
N2 H2B . 0.8900 ?
N2 H2C . 0.8900 ?
N1 C1 . 1.3345(17) ?
N1 C5 . 1.3393(19) ?
N1 H1 . 0.8600 ?
C1 C2 . 1.3875(17) ?
C1 H1A . 0.9300 ?
C4 C5 . 1.372(2) ?
C4 C3 . 1.389(2) ?
C4 H4 . 0.9300 ?
C6 C2 . 1.4990(17) ?
C6 H6A . 0.9700 ?
C6 H6B . 0.9700 ?
C2 C3 . 1.3875(18) ?
C5 H5 . 0.9300 ?
C3 H3 . 0.9300 ?

loop_
_geom_hbond_atom_site_label_D
_geom_hbond_atom_site_label_H
_geom_hbond_atom_site_label_A
_geom_hbond_site_symmetry_A
_geom_hbond_distance_DH
_geom_hbond_distance_HA
_geom_hbond_distance_DA
_geom_hbond_angle_DHA
N1 H1 O6 . 0.8600 1.7700 2.6294(18) 175.00
N2 H2A O5 1_656 0.8900 1.8800 2.7079(17) 154.00
N2 H2B O3 1_556 0.8900 2.0200 2.7350(17) 137.00
N2 H2C O1 2_666 0.8900 2.0800 2.831(2) 141.00
C1 H1A O6 2_556 0.9300 2.5500 3.381(2) 149.00
C4 H4 O5 1_655 0.9300 2.4800 3.281(2) 144.00
C5 H5 O4 . 0.9300 2.6000 3.256(2) 128.00
C6 H6B O1 1_656 0.9700 2.4400 3.117(2) 127.00
